data_7214063
loop_
_publ_author_name
'Ding, Jian-Gang'
'Zhu, Xia'
'Cui, Yan-Feng'
'Liang, Na'
'Sun, Peng-Peng'
'Chen, Qian'
'Li, Bao-Long'
'Li, Hai-Yan'

_publ_section_title
;
 Structurally versatile cadmium coordination polymers based on
 bis(1,2,4-triazol)ethane and rigid aromatic multicarboxylates: syntheses,
 structures and properties
;
_journal_issue 9
_journal_name_full CrystEngComm
_journal_page_first 1632
_journal_paper_doi 10.1039/c3ce42189a
_journal_volume 16
_journal_year 2014
_chemical_formula_moiety 'C11 H11 Cd N4 O8, H2 O'
_chemical_formula_sum 'C11 H13 Cd N4 O9'
_chemical_formula_weight 457.65
_chemical_name_systematic
; 
 ? 
;
_space_group_IT_number 2
_symmetry_cell_setting triclinic
_symmetry_space_group_name_Hall '-P 1'
_symmetry_space_group_name_H-M 'P -1'
_atom_sites_solution_hydrogens geom
_atom_sites_solution_primary direct
_atom_sites_solution_secondary difmap
_audit_creation_method SHELXL-97
_cell_angle_alpha 113.859(3)
_cell_angle_beta 95.105(2)
_cell_angle_gamma 91.085(2)
_cell_formula_units_Z 2
_cell_length_a 8.0884(14)
_cell_length_b 9.9983(19)
_cell_length_c 10.646(2)
_cell_measurement_reflns_used 2895
_cell_measurement_temperature 223(2)
_cell_measurement_theta_max 27.4623
_cell_measurement_theta_min 3.1173
_cell_volume 782.8(2)
_computing_cell_refinement 'CrystalClear (Rigaku Inc., 2008)'
_computing_data_collection 'CrystalClear (Rigaku Inc., 2008)'
_computing_data_reduction 'CrystalClear (Rigaku Inc., 2008)'
_computing_molecular_graphics 'Bruker SHELXTL'
_computing_publication_material 'Bruker SHELXTL'
_computing_structure_refinement 'SHELXL-97 (Sheldrick, 1997)'
_computing_structure_solution 'SHELXS-97 (Sheldrick, 1990)'
_diffrn_ambient_temperature 223(2)
_diffrn_measured_fraction_theta_full 0.977
_diffrn_measured_fraction_theta_max 0.977
_diffrn_measurement_device_type 'Rigaku Mercury CCD'
_diffrn_measurement_method \w
_diffrn_radiation_monochromator graphite
_diffrn_radiation_source 'fine-focus sealed tube'
_diffrn_radiation_type MoK\a
_diffrn_radiation_wavelength 0.71075
_diffrn_reflns_av_R_equivalents 0.0205
_diffrn_reflns_av_sigmaI/netI 0.0463
_diffrn_reflns_limit_h_max 9
_diffrn_reflns_limit_h_min -9
_diffrn_reflns_limit_k_max 11
_diffrn_reflns_limit_k_min -11
_diffrn_reflns_limit_l_max 12
_diffrn_reflns_limit_l_min -8
_diffrn_reflns_number 4467
_diffrn_reflns_theta_full 25.00
_diffrn_reflns_theta_max 25.00
_diffrn_reflns_theta_min 3.12
_diffrn_standards_decay_% 0
_diffrn_standards_interval_count 0
_diffrn_standards_interval_time 0
_diffrn_standards_number 0
_exptl_absorpt_coefficient_mu 1.453
_exptl_absorpt_correction_T_max 0.8450
_exptl_absorpt_correction_T_min 0.5610
_exptl_absorpt_correction_type multi-scan
_exptl_absorpt_process_details 'Jacobson, R. (1998) Private communication'
_exptl_crystal_colour Colorless
_exptl_crystal_density_diffrn 1.942
_exptl_crystal_density_method 'not measured'
_exptl_crystal_description Block
_exptl_crystal_F_000 454
_exptl_crystal_size_max 0.45
_exptl_crystal_size_mid 0.35
_exptl_crystal_size_min 0.12
_refine_diff_density_max 0.529
_refine_diff_density_min -0.432
_refine_diff_density_rms 0.071
_refine_ls_extinction_method none
_refine_ls_goodness_of_fit_ref 0.995
_refine_ls_hydrogen_treatment mixed
_refine_ls_matrix_type full
_refine_ls_number_parameters 250
_refine_ls_number_reflns 2700
_refine_ls_number_restraints 4
_refine_ls_restrained_S_all 0.996
_refine_ls_R_factor_all 0.0241
_refine_ls_R_factor_gt 0.0208
_refine_ls_shift/su_max 0.001
_refine_ls_shift/su_mean 0.000
_refine_ls_structure_factor_coef Fsqd
_refine_ls_weighting_details 'calc w=1/[\s^2^(Fo^2^)+(0.0136P)^2^+0.0000P] where P=(Fo^2^+2Fc^2^)/3'
_refine_ls_weighting_scheme calc
_refine_ls_wR_factor_gt 0.0435
_refine_ls_wR_factor_ref 0.0440
_reflns_number_gt 2271
_reflns_number_total 2700
_reflns_threshold_expression >2sigma(I)
_cod_data_source_file c3ce42189a.txt
_cod_data_source_block CdbtreNO2bdc
_cod_depositor_comments
;
The following automatic conversions were performed:

'_symmetry_cell_setting' value 'Triclinic' changed to 'triclinic'
according to
/usr/data/users/saulius/automatic-downloads/current/RSC/lib/dictionaries/cif_core.dic
dictionary named 'cif_core.dic' version 2.4.2 from
2011-04-26.

'_exptl_absorpt_correction_type' value 'Multi-scan'
changed to 'multi-scan' according to
/usr/data/users/saulius/automatic-downloads/current/RSC/lib/dictionaries/cif_core.dic
dictionary named 'cif_core.dic' version 2.4.2 from 2011-04-26.

Automatic conversion script
Id: cif_fix_values 2281 2013-09-26 08:29:07Z andrius 
;
_cod_original_cell_volume 782.8(3)
_cod_original_sg_symbol_H-M P-1
_cod_database_code 7214063

loop_
_symmetry_equiv_pos_as_xyz
'x, y, z'
'-x, -y, -z'

loop_
_atom_site_label
_atom_site_type_symbol
_atom_site_fract_x
_atom_site_fract_y
_atom_site_fract_z
_atom_site_U_iso_or_equiv
_atom_site_adp_type
_atom_site_occupancy
_atom_site_symmetry_multiplicity
_atom_site_calc_flag
_atom_site_refinement_flags
Cd1 Cd 0.02998(3) 1.08913(2) 0.29399(2) 0.01894(7) Uani 1 1 d .
O1 O 0.1728(3) 0.89079(19) 0.1817(2) 0.0323(6) Uani 1 1 d .
O2 O -0.0266(2) 0.82113(19) 0.27518(18) 0.0251(5) Uani 1 1 d .
O3 O 0.0652(2) 0.33760(19) 0.31172(19) 0.0270(5) Uani 1 1 d .
O4 O 0.1951(3) 0.1694(2) 0.1547(2) 0.0291(5) Uani 1 1 d .
O5 O 0.4216(3) 0.2879(2) -0.2038(2) 0.0350(5) Uani 1 1 d .
O6 O 0.3434(3) 0.4794(2) -0.2328(2) 0.0450(7) Uani 1 1 d .
O7 O -0.1787(3) 1.0451(3) 0.1172(3) 0.0367(6) Uani 1 1 d D
H1W H -0.171(4) 0.981(3) 0.048(3) 0.044(12) Uiso 1 1 d D
H2W H -0.273(4) 1.047(4) 0.131(4) 0.092(18) Uiso 1 1 d D
O8 O 0.1900(3) 1.1234(3) 0.4946(2) 0.0240(5) Uani 1 1 d D
H3W H 0.127(4) 1.155(3) 0.551(3) 0.053(13) Uiso 1 1 d D
H4W H 0.223(4) 1.058(3) 0.499(3) 0.028(11) Uiso 1 1 d D
O9 O 0.4974(4) 0.0143(4) 0.1656(3) 0.0579(8) Uani 1 1 d .
H5W H 0.459(5) -0.053(4) 0.173(4) 0.079(18) Uiso 1 1 d .
H6W H 0.424(6) 0.065(5) 0.149(5) 0.10(2) Uiso 1 1 d .
N1 N -0.4066(3) 1.3196(2) 0.4577(2) 0.0213(6) Uani 1 1 d .
N2 N -0.1859(3) 1.1932(2) 0.4218(2) 0.0238(6) Uani 1 1 d .
N3 N -0.2897(3) 1.1377(2) 0.4873(2) 0.0248(6) Uani 1 1 d .
N4 N 0.3528(3) 0.4033(3) -0.1670(2) 0.0270(6) Uani 1 1 d .
C1 C -0.5301(3) 1.4219(3) 0.4521(3) 0.0242(7) Uani 1 1 d .
H1A H -0.6348 1.3967 0.4792 0.029 Uiso 1 1 calc R
H1B H -0.5509 1.4143 0.3572 0.029 Uiso 1 1 calc R
C2 C -0.2600(4) 1.3022(3) 0.4060(3) 0.0255(7) Uani 1 1 d .
H2A H -0.2161 1.3598 0.3642 0.031 Uiso 1 1 calc R
C3 C -0.4191(4) 1.2144(3) 0.5067(3) 0.0243(7) Uani 1 1 d .
H3A H -0.5102 1.1993 0.5494 0.029 Uiso 1 1 calc R
C4 C 0.1501(3) 0.6412(3) 0.1415(3) 0.0169(6) Uani 1 1 d .
C5 C 0.1228(3) 0.5427(3) 0.2008(3) 0.0175(6) Uani 1 1 d .
H5A H 0.0667 0.5719 0.2805 0.021 Uiso 1 1 calc R
C6 C 0.1773(3) 0.4021(3) 0.1439(3) 0.0173(6) Uani 1 1 d .
C7 C 0.2571(3) 0.3566(3) 0.0238(3) 0.0189(6) Uani 1 1 d .
H7A H 0.2960 0.2620 -0.0155 0.023 Uiso 1 1 calc R
C8 C 0.2774(3) 0.4547(3) -0.0355(3) 0.0181(6) Uani 1 1 d .
C9 C 0.2277(3) 0.5956(3) 0.0211(3) 0.0197(7) Uani 1 1 d .
H9A H 0.2459 0.6602 -0.0211 0.024 Uiso 1 1 calc R
C10 C 0.0935(4) 0.7947(3) 0.2052(3) 0.0209(7) Uani 1 1 d .
C11 C 0.1442(4) 0.2956(3) 0.2078(3) 0.0216(7) Uani 1 1 d .

loop_
_atom_site_aniso_label
_atom_site_aniso_U_11
_atom_site_aniso_U_22
_atom_site_aniso_U_33
_atom_site_aniso_U_23
_atom_site_aniso_U_13
_atom_site_aniso_U_12
Cd1 0.02214(12) 0.01615(12) 0.02149(12) 0.00958(9) 0.00713(9) 0.00534(9)
O1 0.0413(14) 0.0151(11) 0.0470(14) 0.0157(10) 0.0211(12) 0.0073(10)
O2 0.0258(12) 0.0218(11) 0.0250(11) 0.0052(9) 0.0089(10) 0.0073(9)
O3 0.0360(13) 0.0241(11) 0.0275(11) 0.0157(10) 0.0111(10) 0.0039(10)
O4 0.0412(14) 0.0162(11) 0.0350(13) 0.0141(10) 0.0106(11) 0.0075(10)
O5 0.0369(14) 0.0361(13) 0.0285(12) 0.0072(11) 0.0137(11) 0.0131(11)
O6 0.0720(19) 0.0454(14) 0.0316(13) 0.0253(12) 0.0262(13) 0.0173(13)
O7 0.0325(16) 0.0440(16) 0.0223(14) 0.0024(13) -0.0003(12) 0.0063(13)
O8 0.0271(14) 0.0249(14) 0.0237(12) 0.0126(11) 0.0058(11) 0.0087(11)
O9 0.0321(17) 0.072(2) 0.084(2) 0.047(2) 0.0045(16) 0.0040(17)
N1 0.0192(14) 0.0216(13) 0.0241(13) 0.0094(11) 0.0069(11) 0.0075(11)
N2 0.0229(14) 0.0257(14) 0.0275(14) 0.0141(12) 0.0079(12) 0.0076(11)
N3 0.0268(15) 0.0264(14) 0.0253(14) 0.0133(12) 0.0103(12) 0.0066(12)
N4 0.0297(16) 0.0282(15) 0.0214(14) 0.0073(12) 0.0083(12) 0.0008(13)
C1 0.0215(17) 0.0228(16) 0.0279(17) 0.0095(14) 0.0032(14) 0.0065(13)
C2 0.0285(18) 0.0268(17) 0.0268(17) 0.0150(14) 0.0101(15) 0.0081(14)
C3 0.0240(18) 0.0233(17) 0.0270(17) 0.0103(14) 0.0082(14) 0.0049(14)
C4 0.0154(15) 0.0140(15) 0.0196(15) 0.0054(13) 0.0002(13) -0.0001(12)
C5 0.0167(15) 0.0195(15) 0.0168(14) 0.0077(13) 0.0028(13) 0.0017(13)
C6 0.0182(15) 0.0156(15) 0.0183(15) 0.0077(13) -0.0012(13) 0.0000(12)
C7 0.0201(16) 0.0117(14) 0.0212(15) 0.0032(13) 0.0007(13) 0.0026(12)
C8 0.0199(16) 0.0197(16) 0.0128(14) 0.0041(12) 0.0042(12) 0.0010(13)
C9 0.0211(16) 0.0204(16) 0.0213(16) 0.0121(13) 0.0043(13) 0.0010(13)
C10 0.0258(17) 0.0169(16) 0.0182(15) 0.0058(13) -0.0017(14) 0.0045(14)
C11 0.0225(17) 0.0204(17) 0.0221(16) 0.0106(14) -0.0052(14) -0.0045(14)

loop_
_atom_type_symbol
_atom_type_description
_atom_type_scat_dispersion_real
_atom_type_scat_dispersion_imag
_atom_type_scat_source
C C 0.0033 0.0016 'International Tables Vol C Tables 4.2.6.8 and 6.1.1.4'
H H 0.0000 0.0000 'International Tables Vol C Tables 4.2.6.8 and 6.1.1.4'
N N 0.0061 0.0033 'International Tables Vol C Tables 4.2.6.8 and 6.1.1.4'
O O 0.0106 0.0060 'International Tables Vol C Tables 4.2.6.8 and 6.1.1.4'
Cd Cd -0.8075 1.2024 'International Tables Vol C Tables 4.2.6.8 and 6.1.1.4'

loop_
_geom_angle_atom_site_label_1
_geom_angle_atom_site_label_2
_geom_angle_atom_site_label_3
_geom_angle
_geom_angle_site_symmetry_1
_geom_angle_site_symmetry_3
O1 Cd1 O8 88.88(9) . .
O1 Cd1 O7 96.49(9) . .
O8 Cd1 O7 167.14(9) . .
O1 Cd1 N2 150.14(7) . .
O8 Cd1 N2 89.19(9) . .
O7 Cd1 N2 80.33(9) . .
O1 Cd1 O3 129.76(6) . 1_565
O8 Cd1 O3 97.12(7) . 1_565
O7 Cd1 O3 88.44(8) . 1_565
N2 Cd1 O3 80.03(7) . 1_565
O1 Cd1 O4 76.85(6) . 1_565
O8 Cd1 O4 108.47(7) . 1_565
O7 Cd1 O4 84.18(8) . 1_565
N2 Cd1 O4 131.62(7) . 1_565
O3 Cd1 O4 53.88(6) 1_565 1_565
O1 Cd1 O2 53.00(6) . .
O8 Cd1 O2 84.44(7) . .
O7 Cd1 O2 89.46(8) . .
N2 Cd1 O2 97.17(7) . .
O3 Cd1 O2 176.74(6) 1_565 .
O4 Cd1 O2 128.34(6) 1_565 .
O1 Cd1 C11 103.83(8) . 1_565
O8 Cd1 C11 106.98(8) . 1_565
O7 Cd1 C11 83.15(8) . 1_565
N2 Cd1 C11 105.22(8) . 1_565
O3 Cd1 C11 27.08(7) 1_565 1_565
O4 Cd1 C11 27.06(7) 1_565 1_565
O2 Cd1 C11 154.80(7) . 1_565
C10 O1 Cd1 100.18(17) . .
C10 O2 Cd1 83.32(15) . .
C11 O3 Cd1 91.19(16) . 1_545
C11 O4 Cd1 90.93(16) . 1_545
Cd1 O7 H1W 118(3) . .
Cd1 O7 H2W 121(3) . .
H1W O7 H2W 108(4) . .
Cd1 O8 H3W 102(3) . .
Cd1 O8 H4W 116(3) . .
H3W O8 H4W 109(3) . .
H5W O9 H6W 112(4) . .
C2 N1 C3 104.7(2) . .
C2 N1 C1 127.1(2) . .
C3 N1 C1 128.1(2) . .
C2 N2 N3 106.9(2) . .
C2 N2 Cd1 120.00(18) . .
N3 N2 Cd1 130.30(17) . .
C3 N3 N2 106.6(2) . .
O5 N4 O6 123.7(2) . .
O5 N4 C8 118.3(2) . .
O6 N4 C8 118.0(3) . .
N1 C1 C1 110.6(3) . 2_486
N1 C1 H1A 109.5 . .
C1 C1 H1A 109.5 2_486 .
N1 C1 H1B 109.5 . .
C1 C1 H1B 109.5 2_486 .
H1A C1 H1B 108.1 . .
N2 C2 N1 110.5(2) . .
N2 C2 H2A 124.8 . .
N1 C2 H2A 124.8 . .
N3 C3 N1 111.3(2) . .
N3 C3 H3A 124.3 . .
N1 C3 H3A 124.3 . .
C9 C4 C5 119.2(2) . .
C9 C4 C10 120.1(2) . .
C5 C4 C10 120.6(2) . .
C6 C5 C4 120.8(2) . .
C6 C5 H5A 119.6 . .
C4 C5 H5A 119.6 . .
C5 C6 C7 120.0(2) . .
C5 C6 C11 120.3(2) . .
C7 C6 C11 119.7(2) . .
C8 C7 C6 118.0(3) . .
C8 C7 H7A 121.0 . .
C6 C7 H7A 121.0 . .
C9 C8 C7 122.9(2) . .
C9 C8 N4 119.3(2) . .
C7 C8 N4 117.8(2) . .
C8 C9 C4 119.0(2) . .
C8 C9 H9A 120.5 . .
C4 C9 H9A 120.5 . .
O2 C10 O1 123.5(3) . .
O2 C10 C4 120.2(2) . .
O1 C10 C4 116.3(2) . .
O4 C11 O3 122.8(2) . .
O4 C11 C6 119.0(2) . .
O3 C11 C6 118.2(3) . .
O4 C11 Cd1 62.01(13) . 1_545
O3 C11 Cd1 61.73(13) . 1_545
C6 C11 Cd1 169.59(19) . 1_545

loop_
_geom_bond_atom_site_label_1
_geom_bond_atom_site_label_2
_geom_bond_distance
_geom_bond_site_symmetry_2
Cd1 O1 2.2605(19) .
Cd1 O8 2.292(2) .
Cd1 O7 2.307(3) .
Cd1 N2 2.308(2) .
Cd1 O3 2.4233(18) 1_565
Cd1 O4 2.4295(18) 1_565
Cd1 O2 2.6330(18) .
O1 C10 1.264(3) .
O2 C10 1.243(3) .
O3 C11 1.252(3) .
O3 Cd1 2.4233(18) 1_545
O4 C11 1.251(3) .
O4 Cd1 2.4295(18) 1_545
O5 N4 1.221(3) .
O6 N4 1.225(3) .
O7 H1W 0.77(3) .
O7 H2W 0.79(3) .
O8 H3W 0.79(3) .
O8 H4W 0.72(2) .
O9 H5W 0.77(4) .
O9 H6W 0.83(5) .
N1 C2 1.336(3) .
N1 C3 1.355(3) .
N1 C1 1.458(3) .
N2 C2 1.315(4) .
N2 N3 1.378(3) .
N3 C3 1.291(4) .
N4 C8 1.476(3) .
C1 C1 1.520(5) 2_486
C1 H1A 0.9800 .
C1 H1B 0.9800 .
C2 H2A 0.9400 .
C3 H3A 0.9400 .
C4 C9 1.388(3) .
C4 C5 1.392(3) .
C4 C10 1.504(4) .
C5 C6 1.386(4) .
C5 H5A 0.9400 .
C6 C7 1.395(3) .
C6 C11 1.508(3) .
C7 C8 1.378(3) .
C7 H7A 0.9400 .
C8 C9 1.374(4) .
C9 H9A 0.9400 .

loop_
_geom_hbond_atom_site_label_D
_geom_hbond_atom_site_label_H
_geom_hbond_atom_site_label_A
_geom_hbond_distance_DH
_geom_hbond_distance_HA
_geom_hbond_distance_DA
_geom_hbond_angle_DHA
_geom_hbond_site_symmetry_A
O7 H1W O4 0.77(3) 2.05(3) 2.809(3) 167(4) 2_565
O7 H2W O9 0.79(3) 1.97(3) 2.750(4) 169(4) 1_465
O8 H3W O2 0.79(3) 2.02(3) 2.751(3) 154(3) 2_576
O8 H4W N3 0.72(2) 2.10(2) 2.821(3) 174(3) 2_576
O9 H5W O1 0.77(4) 2.39(4) 2.928(3) 128(4) 1_545
O9 H6W O4 0.83(5) 2.14(5) 2.938(4) 160(4) .

loop_
_geom_torsion_atom_site_label_1
_geom_torsion_atom_site_label_2
_geom_torsion_atom_site_label_3
_geom_torsion_atom_site_label_4
_geom_torsion
_geom_torsion_site_symmetry_1
_geom_torsion_site_symmetry_4
O8 Cd1 O1 C10 84.33(18) . .
O7 Cd1 O1 C10 -83.95(18) . .
N2 Cd1 O1 C10 -2.1(3) . .
O3 Cd1 O1 C10 -177.33(15) 1_565 .
O4 Cd1 O1 C10 -166.40(18) 1_565 .
O2 Cd1 O1 C10 0.45(16) . .
C11 Cd1 O1 C10 -168.46(17) 1_565 .
O1 Cd1 O2 C10 -0.45(16) . .
O8 Cd1 O2 C10 -93.25(17) . .
O7 Cd1 O2 C10 98.09(17) . .
N2 Cd1 O2 C10 178.28(16) . .
O4 Cd1 O2 C10 15.95(19) 1_565 .
C11 Cd1 O2 C10 25.6(3) 1_565 .
O1 Cd1 N2 C2 -146.1(2) . .
O8 Cd1 N2 C2 127.5(2) . .
O7 Cd1 N2 C2 -60.0(2) . .
O3 Cd1 N2 C2 30.2(2) 1_565 .
O4 Cd1 N2 C2 13.3(3) 1_565 .
O2 Cd1 N2 C2 -148.2(2) . .
C11 Cd1 N2 C2 20.1(2) 1_565 .
O1 Cd1 N2 N3 12.4(3) . .
O8 Cd1 N2 N3 -74.0(2) . .
O7 Cd1 N2 N3 98.5(2) . .
O3 Cd1 N2 N3 -171.3(2) 1_565 .
O4 Cd1 N2 N3 171.76(19) 1_565 .
O2 Cd1 N2 N3 10.3(2) . .
C11 Cd1 N2 N3 178.7(2) 1_565 .
C2 N2 N3 C3 0.3(3) . .
Cd1 N2 N3 C3 -160.4(2) . .
C2 N1 C1 C1 -71.7(4) . 2_486
C3 N1 C1 C1 113.6(3) . 2_486
N3 N2 C2 N1 -0.2(3) . .
Cd1 N2 C2 N1 162.85(17) . .
C3 N1 C2 N2 0.0(3) . .
C1 N1 C2 N2 -175.7(2) . .
N2 N3 C3 N1 -0.3(3) . .
C2 N1 C3 N3 0.2(3) . .
C1 N1 C3 N3 175.8(2) . .
C9 C4 C5 C6 2.3(4) . .
C10 C4 C5 C6 -178.8(3) . .
C4 C5 C6 C7 -1.5(4) . .
C4 C5 C6 C11 -178.9(2) . .
C5 C6 C7 C8 -0.7(4) . .
C11 C6 C7 C8 176.7(2) . .
C6 C7 C8 C9 2.3(4) . .
C6 C7 C8 N4 -176.4(2) . .
O5 N4 C8 C9 167.7(3) . .
O6 N4 C8 C9 -12.0(4) . .
O5 N4 C8 C7 -13.5(4) . .
O6 N4 C8 C7 166.8(3) . .
C7 C8 C9 C4 -1.5(4) . .
N4 C8 C9 C4 177.1(2) . .
C5 C4 C9 C8 -0.8(4) . .
C10 C4 C9 C8 -179.6(2) . .
Cd1 O2 C10 O1 0.8(3) . .
Cd1 O2 C10 C4 -178.3(2) . .
Cd1 O1 C10 O2 -0.9(3) . .
Cd1 O1 C10 C4 178.20(19) . .
C9 C4 C10 O2 151.9(3) . .
C5 C4 C10 O2 -26.9(4) . .
C9 C4 C10 O1 -27.2(4) . .
C5 C4 C10 O1 153.9(2) . .
Cd1 O4 C11 O3 11.2(3) 1_545 .
Cd1 O4 C11 C6 -168.2(2) 1_545 .
Cd1 O3 C11 O4 -11.3(3) 1_545 .
Cd1 O3 C11 C6 168.2(2) 1_545 .
C5 C6 C11 O4 -179.8(3) . .
C7 C6 C11 O4 2.8(4) . .
C5 C6 C11 O3 0.7(4) . .
C7 C6 C11 O3 -176.6(3) . .
C5 C6 C11 Cd1 87.4(11) . 1_545
C7 C6 C11 Cd1 -89.9(11) . 1_545
